data_7049694
loop_
_publ_author_name
'Mohan, Midhun'
'Rajak, Sanil'
'Tremblay, Alexandre A.'
'Maris, Thierry'
'Duong, Adam'

_publ_section_title
;
 Syntheses of mono and bimetallic cyamelurate polymers with reversible
 chromic behaviour.
;
_journal_issue 20
_journal_name_full 'Dalton transactions (Cambridge, England : 2003)'
_journal_page_first 7006
_journal_page_last 7014
_journal_paper_doi 10.1039/c9dt01278h
_journal_volume 48
_journal_year 2019
_chemical_formula_moiety 'C12 H10 N14 Ni O10, H12 Ni O6'
_chemical_formula_sum 'C12 H22 N14 Ni2 O16'
_chemical_formula_weight 735.85
_space_group_crystal_system triclinic
_space_group_IT_number 2
_space_group_name_Hall '-P 1'
_space_group_name_H-M_alt 'P -1'
_symmetry_space_group_name_Hall '-P 1'
_symmetry_space_group_name_H-M 'P -1'
_atom_sites_solution_hydrogens difmap
_atom_sites_solution_primary direct
_audit_creation_date 2016-08-10
_audit_creation_method
;
Olex2 1.2
(compiled 2016.02.19 svn.r3266 for OlexSys, GUI svn.r5155)
;
_audit_update_record
;
2018-09-12 deposited with the CCDC.    2019-04-15 downloaded from the CCDC.
;
_cell_angle_alpha 78.027(2)
_cell_angle_beta 84.389(2)
_cell_angle_gamma 86.957(2)
_cell_formula_units_Z 1
_cell_length_a 7.3698(3)
_cell_length_b 8.6190(3)
_cell_length_c 9.1797(3)
_cell_measurement_reflns_used 9990
_cell_measurement_temperature 100
_cell_measurement_theta_max 60.660
_cell_measurement_theta_min 4.301
_cell_volume 567.36(4)
_computing_cell_refinement
;
SAINT (2013) V8.37A; Integration Software for Single Crystal Data.
Bruker AXS Inc., Madison, WI 53719-1173.
;
_computing_data_collection
;
APEX 2 (2013) Bruker AXS Inc., Madison, WI 53719-1173.
;
_computing_data_reduction
;
SAINT (2013) V8.37A; Integration Software for Single Crystal Data.
Bruker AXS Inc., Madison, WI 53719-1173.
;
_computing_molecular_graphics 'Olex2 (Dolomanov et al., 2009)'
_computing_publication_material 'Olex2 (Dolomanov et al., 2009)'
_computing_structure_refinement 'XL (Sheldrick, 2008)'
_computing_structure_solution 'XT (Sheldrick, 2015)'
_diffrn_ambient_temperature 100
_diffrn_detector 'CMOS Area detector'
_diffrn_detector_area_resol_mean 10.24
_diffrn_detector_type 'Bruker Photon 100 CMOS Detector'
_diffrn_measured_fraction_theta_full 0.962
_diffrn_measured_fraction_theta_max 0.958
_diffrn_measurement_device 'k-geometry diffractometer'
_diffrn_measurement_device_type 'Bruker Venture Metaljet'
_diffrn_measurement_method '\w and \f scans'
_diffrn_radiation_collimation 'Focusing mirrors'
_diffrn_radiation_monochromator 'Helios MX Mirror Optics'
_diffrn_radiation_probe x-ray
_diffrn_radiation_type GaK\a
_diffrn_radiation_wavelength 1.34139
_diffrn_reflns_av_R_equivalents 0.0823
_diffrn_reflns_av_unetI/netI 0.0505
_diffrn_reflns_Laue_measured_fraction_full 0.962
_diffrn_reflns_Laue_measured_fraction_max 0.958
_diffrn_reflns_limit_h_max 9
_diffrn_reflns_limit_h_min -9
_diffrn_reflns_limit_k_max 11
_diffrn_reflns_limit_k_min -10
_diffrn_reflns_limit_l_max 11
_diffrn_reflns_limit_l_min -11
_diffrn_reflns_number 18351
_diffrn_reflns_point_group_measured_fraction_full 0.962
_diffrn_reflns_point_group_measured_fraction_max 0.958
_diffrn_reflns_theta_full 53.594
_diffrn_reflns_theta_max 60.614
_diffrn_reflns_theta_min 4.300
_diffrn_source 'Metal Jet'
_diffrn_source_target Ga
_diffrn_source_type 'Gallium Liquid Metal Jet Source'
_exptl_absorpt_coefficient_mu 9.766
_exptl_absorpt_correction_T_max 0.7519
_exptl_absorpt_correction_T_min 0.6169
_exptl_absorpt_correction_type multi-scan
_exptl_absorpt_process_details
;
SADABS-2014/5 (Bruker,2014/5) was used for absorption correction.
wR2(int) was 0.1321 before and 0.0879 after correction.
The Ratio of minimum to maximum transmission is 0.8205.
The \l/2 correction factor is 0.00150.
;
_exptl_crystal_colour 'clear light colourless'
_exptl_crystal_colour_lustre clear
_exptl_crystal_colour_modifier light
_exptl_crystal_colour_primary colourless
_exptl_crystal_density_diffrn 2.154
_exptl_crystal_description Block
_exptl_crystal_F_000 376
_exptl_crystal_size_max 0.07
_exptl_crystal_size_mid 0.06
_exptl_crystal_size_min 0.05
_refine_diff_density_max 1.765
_refine_diff_density_min -0.546
_refine_diff_density_rms 0.164
_refine_ls_extinction_method none
_refine_ls_goodness_of_fit_ref 1.101
_refine_ls_hydrogen_treatment refall
_refine_ls_matrix_type full
_refine_ls_number_parameters 246
_refine_ls_number_reflns 2490
_refine_ls_number_restraints 0
_refine_ls_restrained_S_all 1.101
_refine_ls_R_factor_all 0.1017
_refine_ls_R_factor_gt 0.0742
_refine_ls_shift/su_max 0.000
_refine_ls_shift/su_mean 0.000
_refine_ls_structure_factor_coef Fsqd
_refine_ls_weighting_details 'w=1/[\s^2^(Fo^2^)+(0.0854P)^2^+3.4341P] where P=(Fo^2^+2Fc^2^)/3'
_refine_ls_weighting_scheme calc
_refine_ls_wR_factor_gt 0.1723
_refine_ls_wR_factor_ref 0.1909
_reflns_Friedel_coverage 0.000
_reflns_number_gt 1896
_reflns_number_total 2490
_reflns_threshold_expression 'I > 2\s(I)'
_cod_data_source_file c9dt01278h2.cif
_cod_data_source_block ada106
_cod_depositor_comments
;
The following automatic conversions were performed:

'_diffrn_radiation_probe' value 'X-ray' changed to 'x-ray' according
to
/home/data/users/saulius/crontab/automatic-downloads/rss-feeds/RSC/lib/dictionaries/cif_core.dic
dictionary named 'cif_core.dic' version 2.4.2 from 2011-04-26.

Automatic conversion script
Id: cif_fix_values 4973 2017-02-22 13:04:09Z antanas 

 Adding full bibliography for 7049694--7049700.cif.
;
_cod_database_code 7049694
_shelx_space_group_comment
;
The symmetry employed for this shelxl refinement is uniquely defined
by the following loop, which should always be used as a source of
symmetry information in preference to the above space-group names.
They are only intended as comments.
;
_shelx_estimated_absorpt_t_max 0.641
_shelx_estimated_absorpt_t_min 0.548
_olex2_refinement_description
;
;
_shelx_shelxl_version_number 2014/7
_olex2_submission_special_instructions 'No special instructions were received'

loop_
_space_group_symop_operation_xyz
'x, y, z'
'-x, -y, -z'

loop_
_atom_site_label
_atom_site_type_symbol
_atom_site_fract_x
_atom_site_fract_y
_atom_site_fract_z
_atom_site_U_iso_or_equiv
_atom_site_adp_type
_atom_site_occupancy
_atom_site_site_symmetry_order
_atom_site_calc_flag
_atom_site_refinement_flags_posn
_atom_site_refinement_flags_adp
_atom_site_refinement_flags_occupancy
Ni1 Ni 1.0000 0.0000 0.0000 0.0201(3) Uani 1 2 d S T P
O1 O 1.0463(6) 0.2024(5) 0.0836(5) 0.0224(9) Uani 1 1 d . . .
O2 O 0.5476(6) -0.0049(5) 0.7572(5) 0.0254(10) Uani 1 1 d . . .
O3 O 0.7857(6) 0.7617(5) 0.4956(5) 0.0244(10) Uani 1 1 d . . .
O4 O 0.7245(6) 0.0512(6) 0.0174(6) 0.0243(10) Uani 1 1 d . . .
H4A H 0.664(10) 0.037(9) -0.068(9) 0.03(2) Uiso 1 1 d . . .
H4B H 0.674(14) 0.012(12) 0.083(12) 0.05(3) Uiso 1 1 d . . .
O5 O 1.0117(6) -0.1360(6) 0.2071(5) 0.0236(10) Uani 1 1 d . . .
H5A H 0.971(9) -0.229(9) 0.239(7) 0.016(16) Uiso 1 1 d . . .
H5B H 0.969(10) -0.085(9) 0.267(9) 0.03(2) Uiso 1 1 d . . .
N1 N 0.8855(7) 0.1259(6) 0.3093(6) 0.0235(11) Uani 1 1 d . . .
N2 N 0.7118(7) 0.0632(7) 0.5340(6) 0.0237(12) Uani 1 1 d . . .
H2 H 0.730(10) -0.034(10) 0.532(9) 0.03(2) Uiso 1 1 d . . .
N3 N 0.9725(7) 0.3954(6) 0.2160(6) 0.0214(11) Uani 1 1 d . . .
N4 N 0.7875(7) 0.3235(6) 0.4435(6) 0.0217(11) Uani 1 1 d . . .
N5 N 0.5906(7) 0.2590(6) 0.6660(6) 0.0230(11) Uani 1 1 d . . .
N6 N 0.8778(7) 0.5846(6) 0.3526(6) 0.0236(11) Uani 1 1 d . . .
N7 N 0.6769(7) 0.5165(6) 0.5777(6) 0.0241(12) Uani 1 1 d . . .
C1 C 0.9701(8) 0.2413(7) 0.2002(7) 0.0233(13) Uani 1 1 d . . .
C2 C 0.7978(8) 0.1682(7) 0.4251(7) 0.0206(12) Uani 1 1 d . . .
C3 C 0.6132(8) 0.1025(7) 0.6600(7) 0.0201(12) Uani 1 1 d . . .
C4 C 0.8808(8) 0.4368(7) 0.3346(7) 0.0219(13) Uani 1 1 d . . .
C5 C 0.6826(8) 0.3670(7) 0.5660(6) 0.0188(12) Uani 1 1 d . . .
C6 C 0.7791(8) 0.6240(7) 0.4763(7) 0.0221(13) Uani 1 1 d . . .
Ni2 Ni 0.5000 0.5000 1.0000 0.0213(3) Uani 1 2 d S T P
O6 O 0.4897(6) 0.6517(6) 0.7949(5) 0.0237(10) Uani 1 1 d . . .
H6A H 0.526(11) 0.733(11) 0.788(9) 0.04(2) Uiso 1 1 d . . .
H6B H 0.556(12) 0.614(10) 0.736(9) 0.04(2) Uiso 1 1 d . . .
O7 O 0.6130(7) 0.6780(6) 1.0726(5) 0.0267(11) Uani 1 1 d . . .
H7A H 0.720(12) 0.709(10) 1.047(10) 0.04(2) Uiso 1 1 d . . .
H7B H 0.566(11) 0.698(9) 1.137(9) 0.02(2) Uiso 1 1 d . . .
O8 O 0.2557(6) 0.5887(7) 1.0726(6) 0.0287(11) Uani 1 1 d . . .
H8A H 0.156(8) 0.537(7) 1.114(7) 0.006(14) Uiso 1 1 d . . .
H8B H 0.232(9) 0.664(8) 1.068(7) 0.004(17) Uiso 1 1 d . . .

loop_
_atom_site_aniso_label
_atom_site_aniso_U_11
_atom_site_aniso_U_22
_atom_site_aniso_U_33
_atom_site_aniso_U_23
_atom_site_aniso_U_13
_atom_site_aniso_U_12
Ni1 0.0228(6) 0.0153(6) 0.0221(6) -0.0086(5) 0.0088(5) -0.0011(5)
O1 0.028(2) 0.015(2) 0.023(2) -0.0083(17) 0.0097(17) -0.0017(17)
O2 0.031(2) 0.017(2) 0.026(2) -0.0065(18) 0.0108(18) -0.0021(18)
O3 0.034(2) 0.016(2) 0.023(2) -0.0090(18) 0.0074(18) -0.0004(18)
O4 0.026(2) 0.023(2) 0.023(2) -0.007(2) 0.010(2) 0.0020(18)
O5 0.033(2) 0.015(2) 0.022(2) -0.0082(19) 0.0092(18) -0.0025(19)
N1 0.028(3) 0.016(3) 0.027(3) -0.011(2) 0.010(2) 0.001(2)
N2 0.029(3) 0.017(3) 0.026(3) -0.010(2) 0.009(2) -0.001(2)
N3 0.023(2) 0.018(3) 0.023(3) -0.009(2) 0.006(2) -0.001(2)
N4 0.022(2) 0.016(3) 0.027(3) -0.009(2) 0.007(2) 0.001(2)
N5 0.024(2) 0.020(3) 0.025(3) -0.007(2) 0.008(2) -0.002(2)
N6 0.027(3) 0.015(3) 0.028(3) -0.007(2) 0.009(2) 0.000(2)
N7 0.026(3) 0.023(3) 0.026(3) -0.015(2) 0.009(2) -0.001(2)
C1 0.023(3) 0.020(3) 0.028(3) -0.012(3) 0.004(2) 0.001(2)
C2 0.017(3) 0.021(3) 0.024(3) -0.007(3) 0.005(2) -0.002(2)
C3 0.017(3) 0.021(3) 0.021(3) -0.006(2) 0.003(2) 0.004(2)
C4 0.022(3) 0.022(3) 0.022(3) -0.009(3) 0.005(2) -0.003(2)
C5 0.019(3) 0.021(3) 0.018(3) -0.008(2) -0.001(2) 0.006(2)
C6 0.023(3) 0.017(3) 0.027(3) -0.010(3) 0.002(2) 0.002(2)
Ni2 0.0221(6) 0.0185(7) 0.0233(6) -0.0089(5) 0.0081(5) -0.0011(5)
O6 0.025(2) 0.020(3) 0.026(2) -0.011(2) 0.0097(18) -0.0011(19)
O7 0.027(2) 0.027(3) 0.027(3) -0.014(2) 0.010(2) -0.006(2)
O8 0.025(2) 0.017(3) 0.043(3) -0.012(2) 0.015(2) 0.002(2)

loop_
_atom_type_symbol
_atom_type_description
_atom_type_scat_dispersion_real
_atom_type_scat_dispersion_imag
_atom_type_scat_source
C C 0.0140 0.0070 'International Tables Vol C Tables 4.2.6.8 and 6.1.1.4'
H H 0.0000 0.0000 'International Tables Vol C Tables 4.2.6.8 and 6.1.1.4'
N N 0.0240 0.0130 'International Tables Vol C Tables 4.2.6.8 and 6.1.1.4'
Ni Ni -1.3360 3.2900 'International Tables Vol C Tables 4.2.6.8 and 6.1.1.4'
O O 0.0390 0.0240 'International Tables Vol C Tables 4.2.6.8 and 6.1.1.4'

loop_
_geom_angle_atom_site_label_1
_geom_angle_atom_site_label_2
_geom_angle_atom_site_label_3
_geom_angle
_geom_angle_site_symmetry_1
_geom_angle_site_symmetry_3
O1 Ni1 O1 180.0 . 2_755
O4 Ni1 O1 90.01(17) . 2_755
O4 Ni1 O1 89.99(17) . .
O4 Ni1 O1 89.98(17) 2_755 2_755
O4 Ni1 O1 90.01(17) 2_755 .
O4 Ni1 O4 180.0 2_755 .
O5 Ni1 O1 90.02(17) 2_755 .
O5 Ni1 O1 90.02(17) . 2_755
O5 Ni1 O1 89.98(17) . .
O5 Ni1 O1 89.98(17) 2_755 2_755
O5 Ni1 O4 83.07(19) 2_755 .
O5 Ni1 O4 96.93(19) . .
O5 Ni1 O4 83.07(19) . 2_755
O5 Ni1 O4 96.93(19) 2_755 2_755
O5 Ni1 O5 180.0 . 2_755
C1 O1 Ni1 127.3(4) . .
Ni1 O4 H4A 114(4) . .
Ni1 O4 H4B 117(8) . .
H4A O4 H4B 108(9) . .
Ni1 O5 H5A 127(4) . .
Ni1 O5 H5B 108(5) . .
H5A O5 H5B 105(7) . .
C2 N1 C1 118.5(5) . .
C2 N2 H2 118(5) . .
C2 N2 C3 124.1(5) . .
C3 N2 H2 118(5) . .
C4 N3 C1 118.9(5) . .
C2 N4 C4 118.0(5) . .
C2 N4 C5 121.0(5) . .
C4 N4 C5 121.1(5) . .
C5 N5 C3 120.0(5) . .
C4 N6 C6 119.1(5) . .
C5 N7 C6 119.8(5) . .
O1 C1 N1 118.7(5) . .
O1 C1 N3 119.6(6) . .
N3 C1 N1 121.7(5) . .
N1 C2 N2 121.7(6) . .
N1 C2 N4 122.4(5) . .
N2 C2 N4 116.0(5) . .
O2 C3 N2 118.6(5) . .
O2 C3 N5 123.5(5) . .
N5 C3 N2 117.9(5) . .
N3 C4 N4 120.5(5) . .
N6 C4 N3 120.6(5) . .
N6 C4 N4 118.9(5) . .
N5 C5 N4 120.4(5) . .
N7 C5 N4 118.4(5) . .
N7 C5 N5 121.2(5) . .
O3 C6 N6 118.2(5) . .
O3 C6 N7 119.4(5) . .
N7 C6 N6 122.3(5) . .
O6 Ni2 O6 180.0(2) . 2_667
O7 Ni2 O6 87.8(2) 2_667 2_667
O7 Ni2 O6 92.2(2) . 2_667
O7 Ni2 O6 87.8(2) . .
O7 Ni2 O6 92.2(2) 2_667 .
O7 Ni2 O7 180.0(2) 2_667 .
O8 Ni2 O6 90.5(2) . .
O8 Ni2 O6 90.5(2) 2_667 2_667
O8 Ni2 O6 89.5(2) 2_667 .
O8 Ni2 O6 89.5(2) . 2_667
O8 Ni2 O7 93.6(2) . 2_667
O8 Ni2 O7 86.4(2) . .
O8 Ni2 O7 86.4(2) 2_667 2_667
O8 Ni2 O7 93.6(2) 2_667 .
O8 Ni2 O8 180.0 . 2_667
Ni2 O6 H6A 117(7) . .
Ni2 O6 H6B 107(6) . .
H6A O6 H6B 104(8) . .
Ni2 O7 H7A 125(5) . .
Ni2 O7 H7B 114(6) . .
H7A O7 H7B 118(8) . .
Ni2 O8 H8A 129(4) . .
Ni2 O8 H8B 127(6) . .
H8A O8 H8B 104(7) . .

loop_
_geom_bond_atom_site_label_1
_geom_bond_atom_site_label_2
_geom_bond_distance
_geom_bond_site_symmetry_2
Ni1 O1 2.102(4) 2_755
Ni1 O1 2.102(4) .
Ni1 O4 2.053(5) 2_755
Ni1 O4 2.053(5) .
Ni1 O5 2.023(5) 2_755
Ni1 O5 2.023(5) .
O1 C1 1.259(7) .
O2 C3 1.227(7) .
O3 C6 1.240(7) .
O4 H4A 0.97(8) .
O4 H4B 0.71(10) .
O5 H5A 0.85(7) .
O5 H5B 0.81(8) .
N1 C1 1.382(8) .
N1 C2 1.297(7) .
N2 H2 0.84(8) .
N2 C2 1.335(8) .
N2 C3 1.398(7) .
N3 C1 1.367(8) .
N3 C4 1.327(7) .
N4 C2 1.381(8) .
N4 C4 1.399(8) .
N4 C5 1.406(7) .
N5 C3 1.363(8) .
N5 C5 1.327(8) .
N6 C4 1.317(8) .
N6 C6 1.381(7) .
N7 C5 1.314(8) .
N7 C6 1.368(8) .
Ni2 O6 2.063(5) .
Ni2 O6 2.063(5) 2_667
Ni2 O7 2.040(4) .
Ni2 O7 2.040(4) 2_667
Ni2 O8 2.025(5) .
Ni2 O8 2.025(5) 2_667
O6 H6A 0.75(9) .
O6 H6B 0.80(9) .
O7 H7A 0.84(9) .
O7 H7B 0.71(8) .
O8 H8A 0.89(6) .
O8 H8B 0.66(7) .

loop_
_geom_hbond_atom_site_label_D
_geom_hbond_atom_site_label_H
_geom_hbond_atom_site_label_A
_geom_hbond_distance_DH
_geom_hbond_distance_HA
_geom_hbond_distance_DA
_geom_hbond_angle_DHA
_geom_hbond_site_symmetry_A
O4 H4A O2 0.97(8) 2.00(8) 2.965(7) 177(7) 1_554
O4 H4B O2 0.71(10) 2.08(10) 2.719(6) 151(11) 2_656
O5 H5A N6 0.85(7) 1.85(8) 2.687(7) 166(6) 1_545
O5 H5B O3 0.81(8) 2.54(8) 2.982(6) 116(6) 1_545
O5 H5B N1 0.81(8) 1.99(8) 2.707(7) 148(7) .
N2 H2 O3 0.84(8) 1.88(8) 2.714(7) 170(8) 1_545
O6 H6A O2 0.75(9) 2.23(9) 2.957(7) 163(9) 1_565
O6 H6B N7 0.80(9) 1.94(9) 2.736(6) 170(8) .
O7 H7A O1 0.84(9) 2.08(10) 2.895(6) 161(8) 2_766
O7 H7B N5 0.71(8) 2.13(8) 2.837(7) 175(8) 2_667
O8 H8A N3 0.89(6) 1.91(6) 2.790(7) 169(6) 1_456
O8 H8B O4 0.66(7) 2.45(7) 3.049(7) 154(7) 2_666

loop_
_geom_torsion_atom_site_label_1
_geom_torsion_atom_site_label_2
_geom_torsion_atom_site_label_3
_geom_torsion_atom_site_label_4
_geom_torsion
Ni1 O1 C1 N1 19.7(9)
Ni1 O1 C1 N3 -160.2(4)
C1 N1 C2 N2 179.5(6)
C1 N1 C2 N4 -0.5(9)
C1 N3 C4 N4 1.7(9)
C1 N3 C4 N6 -179.0(6)
C2 N1 C1 O1 -175.9(6)
C2 N1 C1 N3 4.0(9)
C2 N2 C3 O2 -176.1(6)
C2 N2 C3 N5 5.7(9)
C2 N4 C4 N3 1.5(9)
C2 N4 C4 N6 -177.7(6)
C2 N4 C5 N5 -0.4(9)
C2 N4 C5 N7 -179.7(6)
C3 N2 C2 N1 -179.0(6)
C3 N2 C2 N4 1.0(9)
C3 N5 C5 N4 7.4(9)
C3 N5 C5 N7 -173.4(6)
C4 N3 C1 O1 175.3(6)
C4 N3 C1 N1 -4.6(9)
C4 N4 C2 N1 -2.1(9)
C4 N4 C2 N2 177.8(6)
C4 N4 C5 N5 178.0(6)
C4 N4 C5 N7 -1.3(9)
C4 N6 C6 O3 176.2(6)
C4 N6 C6 N7 -3.1(10)
C5 N4 C2 N1 176.3(6)
C5 N4 C2 N2 -3.7(8)
C5 N4 C4 N3 -176.9(6)
C5 N4 C4 N6 3.8(9)
C5 N5 C3 O2 172.1(6)
C5 N5 C3 N2 -9.8(9)
C5 N7 C6 O3 -173.6(6)
C5 N7 C6 N6 5.7(9)
C6 N6 C4 N3 179.1(6)
C6 N6 C4 N4 -1.6(9)
C6 N7 C5 N4 -3.4(9)
C6 N7 C5 N5 177.4(6)
